data_7055502
loop_
_publ_author_name
'Mitrofanov, Alexander Yu.'
'Rousselin, Yoann'
'Guilard, Roger'
'Brand\`es, St\'ephane'
'Bessmertnykh-Lemeune, Alla G.'
'Uvarova, Marina A.'
'Nefedov, Sergey E.'

_publ_section_title
;
 Copper(ii) complexes with phosphorylated 1,10-phenanthrolines: from
 molecules to infinite supramolecular arrays
;
_journal_issue 7
_journal_name_full 'New J. Chem.'
_journal_page_first 5896
_journal_paper_doi 10.1039/C5NJ03572D
_journal_volume 40
_journal_year 2016
_chemical_formula_moiety 'C40 H52 Cu2 N8 O24 P4'
_chemical_formula_sum 'C40 H52 Cu2 N8 O24 P4'
_chemical_formula_weight 1279.85
_space_group_crystal_system triclinic
_space_group_IT_number 2
_space_group_name_Hall '-P 1'
_space_group_name_H-M_alt 'P -1'
_symmetry_space_group_name_Hall '-P 1'
_symmetry_space_group_name_H-M 'P -1'
_atom_sites_solution_hydrogens geom
_atom_sites_solution_primary iterative
_audit_creation_date 2014-06-24
_audit_creation_method
;
Olex2 1.2
(compiled 2014.06.23 svn.r2948 for OlexSys, GUI svn.r4855)
;
_audit_update_record
;
2014-06-24 deposited with the CCDC.
2016-04-26 downloaded from the CCDC.
;
_cell_angle_alpha 77.046(6)
_cell_angle_beta 88.932(6)
_cell_angle_gamma 77.832(6)
_cell_formula_units_Z 1
_cell_length_a 9.6399(12)
_cell_length_b 12.1111(14)
_cell_length_c 12.1162(16)
_cell_measurement_temperature 115
_cell_volume 1347.0(3)
_computing_cell_refinement 'SAINT v8.34A (Bruker, 2013)'
_computing_data_collection 'APEX2 (Bruker, 2014)'
_computing_data_reduction 'SAINT v8.34A (Bruker, 2013)'
_computing_molecular_graphics 'Olex2 (Dolomanov et al., 2009)'
_computing_publication_material 'Olex2 (Dolomanov et al., 2009)'
_computing_structure_refinement 'ShelXL (Sheldrick, 2008)'
_computing_structure_solution 'olex2.solve (Bourhis et al., 2013)'
_diffrn_ambient_temperature 115
_diffrn_detector 'CCD Plate'
_diffrn_detector_area_resol_mean '512 x 512'
_diffrn_detector_type APEX2
_diffrn_measured_fraction_theta_full 0.999
_diffrn_measured_fraction_theta_max 0.995
_diffrn_measurement_device '\k-geometry diffractometer'
_diffrn_measurement_device_type 'Nonius Kappa Apex II'
_diffrn_measurement_method '\f and \w scans''
_diffrn_radiation_collimation '0.6 mm'
_diffrn_radiation_monochromator graphite
_diffrn_radiation_probe x-ray
_diffrn_radiation_type MoK\a
_diffrn_radiation_wavelength 0.71073
_diffrn_reflns_av_R_equivalents 0.0527
_diffrn_reflns_av_unetI/netI 0.0392
_diffrn_reflns_Laue_measured_fraction_full 0.999
_diffrn_reflns_Laue_measured_fraction_max 0.995
_diffrn_reflns_limit_h_max 12
_diffrn_reflns_limit_h_min -12
_diffrn_reflns_limit_k_max 15
_diffrn_reflns_limit_k_min -15
_diffrn_reflns_limit_l_max 15
_diffrn_reflns_limit_l_min -15
_diffrn_reflns_number 34624
_diffrn_reflns_point_group_measured_fraction_full 0.999
_diffrn_reflns_point_group_measured_fraction_max 0.995
_diffrn_reflns_theta_full 25.242
_diffrn_reflns_theta_max 27.657
_diffrn_reflns_theta_min 2.726
_diffrn_source 'X-ray tube'
_diffrn_source_target Mo
_diffrn_source_type 'Siemens KFF Mo 2K-180'
_exptl_absorpt_coefficient_mu 0.997
_exptl_absorpt_correction_T_max 0.74
_exptl_absorpt_correction_T_min 0.62
_exptl_absorpt_correction_type multi-scan
_exptl_absorpt_process_details SADABS
_exptl_crystal_colour 'clear light blue'
_exptl_crystal_colour_lustre clear
_exptl_crystal_colour_modifier light
_exptl_crystal_colour_primary blue
_exptl_crystal_density_diffrn 1.578
_exptl_crystal_description prism
_exptl_crystal_F_000 658
_exptl_crystal_recrystallization_method 'Re-crystallisation from solvent: diethyl ether / DCM'
_exptl_crystal_size_max 0.35
_exptl_crystal_size_mid 0.25
_exptl_crystal_size_min 0.25
_refine_diff_density_max 0.564
_refine_diff_density_min -0.475
_refine_diff_density_rms 0.069
_refine_ls_extinction_method none
_refine_ls_goodness_of_fit_ref 1.050
_refine_ls_hydrogen_treatment constr
_refine_ls_matrix_type full
_refine_ls_number_constraints 0
_refine_ls_number_parameters 356
_refine_ls_number_reflns 6260
_refine_ls_number_restraints 0
_refine_ls_restrained_S_all 1.050
_refine_ls_R_factor_all 0.0495
_refine_ls_R_factor_gt 0.0336
_refine_ls_shift/su_max 0.000
_refine_ls_shift/su_mean 0.000
_refine_ls_structure_factor_coef Fsqd
_refine_ls_weighting_details 'w=1/[\s^2^(Fo^2^)+(0.0351P)^2^+0.8394P] where P=(Fo^2^+2Fc^2^)/3'
_refine_ls_weighting_scheme calc
_refine_ls_wR_factor_gt 0.0756
_refine_ls_wR_factor_ref 0.0813
_reflns_Friedel_coverage 0.000
_reflns_number_gt 5073
_reflns_number_total 6260
_reflns_threshold_expression 'I > 2\s(I)'
_cod_data_source_file c5nj03572d2.cif
_cod_data_source_block 13al2406
_cod_depositor_comments 'Adding full bibliography for 7055499--7055503.cif.'
_cod_database_code 7055502
_shelxl_version_number 2014-3
_shelx_space_group_comment
;
The symmetry employed for this shelxl refinement is uniquely defined
by the following loop, which should always be used as a source of
symmetry information in preference to the above space-group names.
They are only intended as comments.
;
_shelx_estimated_absorpt_t_max 0.789
_shelx_estimated_absorpt_t_min 0.722
_olex2_refinement_description
;
1. Fixed Uiso
 At 1.2 times of:
  All C(H) groups, All C(H,H) groups
 At 1.5 times of:
  All C(H,H,H) groups
2.a Secondary CH2 refined with riding coordinates:
 C17(H17A,H17B), C15(H15A,H15B), C13(H13A,H13B), C19(H19A,H19B)
2.b Aromatic/amide H refined with riding coordinates:
 C11(H11), C8(H8), C7(H7), C1(H1), C12(H12), C2(H2)
2.c Idealised Me refined as rotating group:
 C16(H16A,H16B,H16C), C18(H18A,H18B,H18C), C20(H20A,H20B,H20C), C14(H14A,H14B,
 H14C)
;
_olex2_exptl_crystal_mounting_method 'The crystal was mounted on a mylar loop oil'
_olex2_submission_special_instructions 'No special instructions were received'

loop_
_space_group_symop_operation_xyz
'x, y, z'
'-x, -y, -z'

loop_
_atom_site_label
_atom_site_type_symbol
_atom_site_fract_x
_atom_site_fract_y
_atom_site_fract_z
_atom_site_U_iso_or_equiv
_atom_site_adp_type
_atom_site_occupancy
_atom_site_site_symmetry_order
_atom_site_calc_flag
_atom_site_refinement_flags_posn
Cu1 Cu 0.26999(3) 0.19553(2) 0.49278(2) 0.01233(7) Uani 1 1 d .
P2 P 0.08925(5) -0.29601(4) 0.47149(4) 0.01206(11) Uani 1 1 d .
P1 P -0.05640(7) 0.26938(5) -0.00291(5) 0.02199(14) Uani 1 1 d .
O12 O 0.14323(16) -0.37566(12) 0.58917(12) 0.0175(3) Uani 1 1 d .
O2 O 0.36362(15) 0.32893(12) 0.45277(13) 0.0181(3) Uani 1 1 d .
O10 O -0.06304(14) -0.28000(12) 0.44473(12) 0.0161(3) Uani 1 1 d .
N7 N 0.17526(17) 0.22999(14) 0.33807(14) 0.0128(3) Uani 1 1 d .
O1 O 0.47626(16) 0.22327(14) 0.34151(13) 0.0237(3) Uani 1 1 d .
O5 O 0.33265(15) 0.15659(13) 0.65325(12) 0.0187(3) Uani 1 1 d .
O9 O -0.19803(17) 0.22462(14) 0.02424(14) 0.0272(4) Uani 1 1 d .
O11 O 0.17611(15) -0.34314(12) 0.37571(13) 0.0177(3) Uani 1 1 d .
O7 O -0.0711(2) 0.38880(14) -0.06790(14) 0.0331(4) Uani 1 1 d .
O8 O 0.02561(17) 0.16977(13) -0.05766(13) 0.0235(3) Uani 1 1 d .
O3 O 0.53328(18) 0.38490(14) 0.35014(17) 0.0378(5) Uani 1 1 d .
N17 N 0.46070(18) 0.31203(15) 0.37872(15) 0.0190(4) Uani 1 1 d .
N16 N 0.21922(17) 0.04129(14) 0.50122(14) 0.0114(3) Uani 1 1 d .
C5 C 0.1295(2) 0.13815(16) 0.31585(17) 0.0119(4) Uani 1 1 d .
C3 C 0.0337(2) 0.24904(17) 0.13235(17) 0.0166(4) Uani 1 1 d .
C4 C 0.0598(2) 0.14148(17) 0.21425(17) 0.0140(4) Uani 1 1 d .
C9 C 0.1135(2) -0.06507(16) 0.38959(16) 0.0110(4) Uani 1 1 d .
O6 O 0.5157(2) 0.0869(2) 0.76737(16) 0.0582(7) Uani 1 1 d .
C11 C 0.2080(2) -0.15594(17) 0.57851(17) 0.0135(4) Uani 1 1 d .
H11 H 0.2284 -0.2212 0.6406 0.016 Uiso 1 1 calc R
C10 C 0.1415(2) -0.16384(16) 0.48205(17) 0.0114(4) Uani 1 1 d .
N18 N 0.46769(19) 0.11260(17) 0.67051(16) 0.0224(4) Uani 1 1 d .
O4 O 0.53921(18) 0.09922(17) 0.58862(15) 0.0391(5) Uani 1 1 d .
C6 C 0.15550(19) 0.03472(16) 0.40436(16) 0.0111(4) Uani 1 1 d .
C8 C 0.0468(2) -0.06076(17) 0.28341(17) 0.0151(4) Uani 1 1 d .
H8 H 0.0201 -0.1283 0.2712 0.018 Uiso 1 1 calc R
C7 C 0.0208(2) 0.03721(17) 0.20000(18) 0.0163(4) Uani 1 1 d .
H7 H -0.0240 0.0369 0.1309 0.020 Uiso 1 1 calc R
C1 C 0.1499(2) 0.32904(17) 0.26041(18) 0.0170(4) Uani 1 1 d .
H1 H 0.1809 0.3937 0.2756 0.020 Uiso 1 1 calc R
C12 C 0.2459(2) -0.05196(16) 0.58568(17) 0.0128(4) Uani 1 1 d .
H12 H 0.2920 -0.0483 0.6530 0.015 Uiso 1 1 calc R
C2 C 0.0792(2) 0.34169(18) 0.15721(18) 0.0190(4) Uani 1 1 d .
H2 H 0.0624 0.4142 0.1040 0.023 Uiso 1 1 calc R
C17 C 0.3311(2) -0.3577(2) 0.3700(2) 0.0234(5) Uani 1 1 d .
H17A H 0.3785 -0.4370 0.4099 0.028 Uiso 1 1 calc R
H17B H 0.3638 -0.3014 0.4056 0.028 Uiso 1 1 calc R
C15 C 0.1748(3) 0.1678(2) -0.0886(2) 0.0313(6) Uani 1 1 d .
H15A H 0.2020 0.2386 -0.0760 0.038 Uiso 1 1 calc R
H15B H 0.1851 0.1675 -0.1700 0.038 Uiso 1 1 calc R
C13 C -0.3205(3) 0.2979(3) 0.0630(3) 0.0431(7) Uani 1 1 d .
H13A H -0.3406 0.3760 0.0119 0.052 Uiso 1 1 calc R
H13B H -0.3009 0.3061 0.1403 0.052 Uiso 1 1 calc R
C19 C 0.1534(4) -0.5004(2) 0.6119(2) 0.0461(8) Uani 1 1 d .
H19A H 0.0574 -0.5168 0.6078 0.055 Uiso 1 1 calc R
H19B H 0.2116 -0.5330 0.5540 0.055 Uiso 1 1 calc R
C16 C 0.2713(3) 0.0630(3) -0.0193(3) 0.0437(7) Uani 1 1 d .
H16A H 0.3677 0.0578 -0.0479 0.066 Uiso 1 1 calc GR
H16B H 0.2376 -0.0066 -0.0247 0.066 Uiso 1 1 calc GR
H16C H 0.2719 0.0690 0.0600 0.066 Uiso 1 1 calc GR
C18 C 0.3648(3) -0.3371(3) 0.2474(2) 0.0488(8) Uani 1 1 d .
H18A H 0.3186 -0.2580 0.2093 0.073 Uiso 1 1 calc GR
H18B H 0.3301 -0.3925 0.2130 0.073 Uiso 1 1 calc GR
H18C H 0.4678 -0.3475 0.2394 0.073 Uiso 1 1 calc GR
C20 C 0.2176(3) -0.5547(2) 0.7238(3) 0.0492(8) Uani 1 1 d .
H20A H 0.3066 -0.5296 0.7312 0.074 Uiso 1 1 calc GR
H20B H 0.2372 -0.6392 0.7341 0.074 Uiso 1 1 calc GR
H20C H 0.1523 -0.5318 0.7817 0.074 Uiso 1 1 calc GR
C14 C -0.4464(3) 0.2421(3) 0.0631(3) 0.0567(9) Uani 1 1 d .
H14A H -0.4607 0.2290 -0.0124 0.085 Uiso 1 1 calc GR
H14B H -0.5314 0.2933 0.0832 0.085 Uiso 1 1 calc GR
H14C H -0.4288 0.1678 0.1187 0.085 Uiso 1 1 calc GR

loop_
_atom_site_aniso_label
_atom_site_aniso_U_11
_atom_site_aniso_U_22
_atom_site_aniso_U_33
_atom_site_aniso_U_23
_atom_site_aniso_U_13
_atom_site_aniso_U_12
Cu1 0.01296(13) 0.01083(12) 0.01411(13) -0.00355(9) 0.00053(9) -0.00373(9)
P2 0.0116(2) 0.0088(2) 0.0162(3) -0.00362(19) 0.0018(2) -0.00245(19)
P1 0.0344(3) 0.0155(3) 0.0147(3) 0.0007(2) -0.0063(2) -0.0062(2)
O12 0.0232(8) 0.0087(7) 0.0197(8) -0.0007(6) -0.0011(6) -0.0037(6)
O2 0.0176(8) 0.0160(7) 0.0235(8) -0.0078(6) 0.0044(6) -0.0067(6)
O10 0.0123(7) 0.0151(7) 0.0229(8) -0.0069(6) 0.0013(6) -0.0040(6)
N7 0.0138(8) 0.0110(8) 0.0138(9) -0.0034(6) 0.0028(7) -0.0028(6)
O1 0.0188(8) 0.0273(9) 0.0266(9) -0.0123(7) 0.0020(7) -0.0021(7)
O5 0.0140(7) 0.0254(8) 0.0166(8) -0.0056(6) 0.0010(6) -0.0031(6)
O9 0.0282(9) 0.0251(9) 0.0258(9) -0.0023(7) -0.0076(7) -0.0033(7)
O11 0.0147(7) 0.0179(7) 0.0223(8) -0.0097(6) 0.0040(6) -0.0017(6)
O7 0.0568(12) 0.0183(8) 0.0219(9) 0.0034(7) -0.0123(8) -0.0099(8)
O8 0.0351(9) 0.0220(8) 0.0160(8) -0.0044(6) 0.0004(7) -0.0116(7)
O3 0.0229(9) 0.0233(9) 0.0635(13) 0.0024(8) 0.0133(9) -0.0103(7)
N17 0.0120(8) 0.0178(9) 0.0230(10) 0.0023(8) -0.0006(7) -0.0015(7)
N16 0.0092(8) 0.0115(8) 0.0135(8) -0.0038(6) 0.0017(6) -0.0015(6)
C5 0.0096(9) 0.0119(9) 0.0142(10) -0.0040(8) 0.0020(7) -0.0011(7)
C3 0.0232(11) 0.0139(10) 0.0117(10) -0.0022(8) 0.0000(8) -0.0021(8)
C4 0.0156(10) 0.0125(10) 0.0138(10) -0.0034(8) 0.0016(8) -0.0027(8)
C9 0.0083(9) 0.0099(9) 0.0142(10) -0.0031(7) 0.0023(7) -0.0004(7)
O6 0.0363(12) 0.107(2) 0.0215(10) -0.0011(11) -0.0132(9) -0.0075(12)
C11 0.0114(9) 0.0117(9) 0.0152(10) -0.0005(8) 0.0017(8) -0.0006(7)
C10 0.0081(9) 0.0106(9) 0.0155(10) -0.0039(7) 0.0029(7) -0.0012(7)
N18 0.0158(9) 0.0308(11) 0.0198(10) -0.0018(8) -0.0024(8) -0.0069(8)
O4 0.0201(9) 0.0570(12) 0.0296(10) -0.0040(9) 0.0083(8) 0.0084(8)
C6 0.0073(9) 0.0126(9) 0.0129(10) -0.0035(7) 0.0024(7) -0.0004(7)
C8 0.0170(10) 0.0121(9) 0.0172(11) -0.0048(8) -0.0013(8) -0.0038(8)
C7 0.0203(11) 0.0162(10) 0.0133(10) -0.0046(8) -0.0021(8) -0.0046(8)
C1 0.0212(11) 0.0096(9) 0.0209(11) -0.0030(8) 0.0016(9) -0.0051(8)
C12 0.0109(9) 0.0135(10) 0.0139(10) -0.0040(8) -0.0002(8) -0.0014(7)
C2 0.0250(11) 0.0122(10) 0.0176(11) -0.0001(8) 0.0011(9) -0.0028(8)
C17 0.0131(10) 0.0263(12) 0.0291(13) -0.0081(10) 0.0030(9) 0.0015(9)
C15 0.0430(15) 0.0354(14) 0.0220(13) -0.0091(11) 0.0123(11) -0.0207(12)
C13 0.0440(17) 0.0462(17) 0.0363(16) -0.0126(13) 0.0027(13) -0.0003(14)
C19 0.095(3) 0.0084(11) 0.0344(15) -0.0018(10) 0.0025(16) -0.0142(13)
C16 0.0352(15) 0.0439(17) 0.0520(19) -0.0101(14) 0.0104(14) -0.0099(13)
C18 0.0280(15) 0.073(2) 0.0336(16) -0.0002(15) 0.0129(12) 0.0006(14)
C20 0.0513(19) 0.0211(14) 0.062(2) 0.0157(13) -0.0097(16) -0.0031(12)
C14 0.0409(18) 0.086(3) 0.0424(19) -0.0146(18) 0.0125(15) -0.0114(17)

loop_
_atom_type_symbol
_atom_type_description
_atom_type_scat_dispersion_real
_atom_type_scat_dispersion_imag
_atom_type_scat_source
C C 0.0033 0.0016 'International Tables Vol C Tables 4.2.6.8 and 6.1.1.4'
H H 0.0000 0.0000 'International Tables Vol C Tables 4.2.6.8 and 6.1.1.4'
Cu Cu 0.3201 1.2651 'International Tables Vol C Tables 4.2.6.8 and 6.1.1.4'
N N 0.0061 0.0033 'International Tables Vol C Tables 4.2.6.8 and 6.1.1.4'
O O 0.0106 0.0060 'International Tables Vol C Tables 4.2.6.8 and 6.1.1.4'
P P 0.1023 0.0942 'International Tables Vol C Tables 4.2.6.8 and 6.1.1.4'

loop_
_geom_angle_atom_site_label_1
_geom_angle_atom_site_label_2
_geom_angle_atom_site_label_3
_geom_angle
_geom_angle_site_symmetry_3
O2 Cu1 O10 100.47(6) 2_556
O2 Cu1 N7 93.17(6) .
O2 Cu1 N16 162.37(6) .
N7 Cu1 O10 88.04(6) 2_556
O5 Cu1 O2 93.84(6) .
O5 Cu1 O10 84.61(6) 2_556
O5 Cu1 N7 170.65(6) .
O5 Cu1 N16 93.57(6) .
N16 Cu1 O10 96.13(6) 2_556
N16 Cu1 N7 81.46(7) .
O12 P2 C10 100.80(9) .
O10 P2 O12 115.90(8) .
O10 P2 O11 108.67(8) .
O10 P2 C10 113.53(8) .
O11 P2 O12 109.73(8) .
O11 P2 C10 107.77(8) .
O9 P1 C3 106.17(9) .
O7 P1 O9 116.50(10) .
O7 P1 O8 117.80(10) .
O7 P1 C3 110.78(10) .
O8 P1 O9 98.70(9) .
O8 P1 C3 105.49(9) .
C19 O12 P2 121.25(15) .
N17 O2 Cu1 110.54(11) .
P2 O10 Cu1 137.47(9) 2_556
C5 N7 Cu1 113.19(13) .
C1 N7 Cu1 128.49(14) .
C1 N7 C5 118.28(18) .
N18 O5 Cu1 114.01(12) .
C13 O9 P1 120.17(17) .
C17 O11 P2 122.86(14) .
C15 O8 P1 119.11(14) .
O1 N17 O2 118.72(16) .
O3 N17 O2 118.02(18) .
O3 N17 O1 123.25(19) .
C6 N16 Cu1 113.24(12) .
C12 N16 Cu1 128.01(14) .
C12 N16 C6 118.68(16) .
N7 C5 C4 123.58(18) .
N7 C5 C6 115.81(17) .
C4 C5 C6 120.61(17) .
C4 C3 P1 122.91(15) .
C2 C3 P1 118.53(16) .
C2 C3 C4 118.56(19) .
C5 C4 C3 116.95(17) .
C5 C4 C7 118.04(18) .
C3 C4 C7 125.01(19) .
C10 C9 C8 125.01(17) .
C6 C9 C10 116.93(18) .
C6 C9 C8 118.06(17) .
C10 C11 H11 119.8 .
C10 C11 C12 120.32(18) .
C12 C11 H11 119.8 .
C9 C10 P2 120.12(15) .
C11 C10 P2 121.18(15) .
C11 C10 C9 118.70(17) .
O6 N18 O5 118.34(19) .
O6 N18 O4 123.7(2) .
O4 N18 O5 118.00(18) .
N16 C6 C5 116.24(17) .
N16 C6 C9 123.44(18) .
C9 C6 C5 120.31(18) .
C9 C8 H8 119.1 .
C7 C8 C9 121.75(18) .
C7 C8 H8 119.1 .
C4 C7 H7 119.4 .
C8 C7 C4 121.17(19) .
C8 C7 H7 119.4 .
N7 C1 H1 118.8 .
N7 C1 C2 122.47(18) .
C2 C1 H1 118.8 .
N16 C12 C11 121.91(18) .
N16 C12 H12 119.0 .
C11 C12 H12 119.0 .
C3 C2 C1 120.14(19) .
C3 C2 H2 119.9 .
C1 C2 H2 119.9 .
O11 C17 H17A 110.4 .
O11 C17 H17B 110.4 .
O11 C17 C18 106.56(19) .
H17A C17 H17B 108.6 .
C18 C17 H17A 110.4 .
C18 C17 H17B 110.4 .
O8 C15 H15A 109.5 .
O8 C15 H15B 109.5 .
O8 C15 C16 110.75(19) .
H15A C15 H15B 108.1 .
C16 C15 H15A 109.5 .
C16 C15 H15B 109.5 .
O9 C13 H13A 110.0 .
O9 C13 H13B 110.0 .
O9 C13 C14 108.4(2) .
H13A C13 H13B 108.4 .
C14 C13 H13A 110.0 .
C14 C13 H13B 110.0 .
O12 C19 H19A 109.7 .
O12 C19 H19B 109.7 .
H19A C19 H19B 108.2 .
C20 C19 O12 109.9(2) .
C20 C19 H19A 109.7 .
C20 C19 H19B 109.7 .
C15 C16 H16A 109.5 .
C15 C16 H16B 109.5 .
C15 C16 H16C 109.5 .
H16A C16 H16B 109.5 .
H16A C16 H16C 109.5 .
H16B C16 H16C 109.5 .
C17 C18 H18A 109.5 .
C17 C18 H18B 109.5 .
C17 C18 H18C 109.5 .
H18A C18 H18B 109.5 .
H18A C18 H18C 109.5 .
H18B C18 H18C 109.5 .
C19 C20 H20A 109.5 .
C19 C20 H20B 109.5 .
C19 C20 H20C 109.5 .
H20A C20 H20B 109.5 .
H20A C20 H20C 109.5 .
H20B C20 H20C 109.5 .
C13 C14 H14A 109.5 .
C13 C14 H14B 109.5 .
C13 C14 H14C 109.5 .
H14A C14 H14B 109.5 .
H14A C14 H14C 109.5 .
H14B C14 H14C 109.5 .

loop_
_geom_bond_atom_site_label_1
_geom_bond_atom_site_label_2
_geom_bond_distance
_geom_bond_site_symmetry_2
Cu1 O2 1.9766(14) .
Cu1 O10 2.2428(14) 2_556
Cu1 N7 2.0185(17) .
Cu1 O5 1.9698(15) .
Cu1 N16 2.0094(16) .
P2 O12 1.5601(15) .
P2 O10 1.4723(14) .
P2 O11 1.5597(15) .
P2 C10 1.8073(19) .
P1 O9 1.5752(17) .
P1 O7 1.4626(16) .
P1 O8 1.5677(17) .
P1 C3 1.812(2) .
O12 C19 1.456(3) .
O2 N17 1.301(2) .
O10 Cu1 2.2428(14) 2_556
N7 C5 1.360(2) .
N7 C1 1.328(3) .
O1 N17 1.236(2) .
O5 N18 1.300(2) .
O9 C13 1.458(3) .
O11 C17 1.470(2) .
O8 C15 1.477(3) .
O3 N17 1.226(2) .
N16 C6 1.360(2) .
N16 C12 1.326(2) .
C5 C4 1.402(3) .
C5 C6 1.434(3) .
C3 C4 1.427(3) .
C3 C2 1.381(3) .
C4 C7 1.438(3) .
C9 C10 1.426(3) .
C9 C6 1.401(3) .
C9 C8 1.435(3) .
O6 N18 1.218(3) .
C11 H11 0.9500 .
C11 C10 1.375(3) .
C11 C12 1.404(3) .
N18 O4 1.219(2) .
C8 H8 0.9500 .
C8 C7 1.356(3) .
C7 H7 0.9500 .
C1 H1 0.9500 .
C1 C2 1.398(3) .
C12 H12 0.9500 .
C2 H2 0.9500 .
C17 H17A 0.9900 .
C17 H17B 0.9900 .
C17 C18 1.490(4) .
C15 H15A 0.9900 .
C15 H15B 0.9900 .
C15 C16 1.495(4) .
C13 H13A 0.9900 .
C13 H13B 0.9900 .
C13 C14 1.508(4) .
C19 H19A 0.9900 .
C19 H19B 0.9900 .
C19 C20 1.454(4) .
C16 H16A 0.9800 .
C16 H16B 0.9800 .
C16 H16C 0.9800 .
C18 H18A 0.9800 .
C18 H18B 0.9800 .
C18 H18C 0.9800 .
C20 H20A 0.9800 .
C20 H20B 0.9800 .
C20 H20C 0.9800 .
C14 H14A 0.9800 .
C14 H14B 0.9800 .
C14 H14C 0.9800 .

loop_
_geom_torsion_atom_site_label_1
_geom_torsion_atom_site_label_2
_geom_torsion_atom_site_label_3
_geom_torsion_atom_site_label_4
_geom_torsion
_geom_torsion_site_symmetry_4
Cu1 O2 N17 O1 3.1(2) .
Cu1 O2 N17 O3 -176.19(15) .
Cu1 N7 C5 C4 179.60(15) .
Cu1 N7 C5 C6 0.1(2) .
Cu1 N7 C1 C2 -178.15(15) .
Cu1 O5 N18 O6 179.42(18) .
Cu1 O5 N18 O4 -0.7(2) .
Cu1 N16 C6 C5 -2.7(2) .
Cu1 N16 C6 C9 178.55(15) .
Cu1 N16 C12 C11 -177.88(14) .
P2 O12 C19 C20 175.2(2) .
P2 O11 C17 C18 -148.30(19) .
P1 O9 C13 C14 170.56(19) .
P1 O8 C15 C16 115.4(2) .
P1 C3 C4 C5 -179.43(15) .
P1 C3 C4 C7 0.8(3) .
P1 C3 C2 C1 -179.58(16) .
O12 P2 O10 Cu1 67.43(14) 2_556
O12 P2 O11 C17 -58.66(17) .
O12 P2 C10 C9 179.20(15) .
O12 P2 C10 C11 -1.02(18) .
O10 P2 O12 C19 70.7(2) .
O10 P2 O11 C17 173.67(15) .
O10 P2 C10 C9 -56.18(18) .
O10 P2 C10 C11 123.59(16) .
N7 C5 C4 C3 -1.7(3) .
N7 C5 C4 C7 178.08(18) .
N7 C5 C6 N16 1.8(2) .
N7 C5 C6 C9 -179.47(17) .
N7 C1 C2 C3 -0.5(3) .
O9 P1 O8 C15 -174.34(16) .
O9 P1 C3 C4 51.3(2) .
O9 P1 C3 C2 -128.84(18) .
O11 P2 O12 C19 -52.9(2) .
O11 P2 O10 Cu1 -168.49(11) 2_556
O11 P2 C10 C9 64.24(17) .
O11 P2 C10 C11 -115.99(16) .
O7 P1 O9 C13 -44.1(2) .
O7 P1 O8 C15 59.43(19) .
O7 P1 C3 C4 178.62(18) .
O7 P1 C3 C2 -1.5(2) .
O8 P1 O9 C13 -171.27(18) .
O8 P1 C3 C4 -52.9(2) .
O8 P1 C3 C2 127.05(17) .
C5 N7 C1 C2 -0.5(3) .
C5 C4 C7 C8 1.8(3) .
C3 P1 O9 C13 79.72(19) .
C3 P1 O8 C15 -64.78(17) .
C3 C4 C7 C8 -178.4(2) .
C4 C5 C6 N16 -177.75(17) .
C4 C5 C6 C9 1.0(3) .
C4 C3 C2 C1 0.3(3) .
C9 C8 C7 C4 0.3(3) .
C10 P2 O12 C19 -166.3(2) .
C10 P2 O10 Cu1 -48.58(15) 2_556
C10 P2 O11 C17 50.24(17) .
C10 C9 C6 N16 -0.5(3) .
C10 C9 C6 C5 -179.19(17) .
C10 C9 C8 C7 178.55(19) .
C10 C11 C12 N16 0.1(3) .
C6 N16 C12 C11 -1.2(3) .
C6 C5 C4 C3 177.80(18) .
C6 C5 C4 C7 -2.5(3) .
C6 C9 C10 P2 179.27(14) .
C6 C9 C10 C11 -0.5(3) .
C6 C9 C8 C7 -1.7(3) .
C8 C9 C10 P2 -1.0(3) .
C8 C9 C10 C11 179.19(18) .
C8 C9 C6 N16 179.76(17) .
C8 C9 C6 C5 1.1(3) .
C1 N7 C5 C4 1.6(3) .
C1 N7 C5 C6 -177.92(17) .
C12 N16 C6 C5 -179.92(17) .
C12 N16 C6 C9 1.4(3) .
C12 C11 C10 P2 -179.08(15) .
C12 C11 C10 C9 0.7(3) .
C2 C3 C4 C5 0.7(3) .
C2 C3 C4 C7 -179.1(2) .
